data_1567403
loop_
_publ_author_name
'Musso, Janis V.'
'De Jesus Silva, Jordan'
'Benedikter, Mathis J.'
'Groos, Jonas'
'Frey, Wolfgang'
'Cop\'eret, Christophe'
'Buchmeiser, Michael R.'

_publ_section_title
;
 Cationic molybdenum oxo alkylidenes stabilized by N-heterocyclic
 carbenes: from molecular systems to efficient supported metathesis
 catalysts
;
_journal_issue 29
_journal_name_full 'Chemical Science'
_journal_page_first 8649
_journal_page_last 8656
_journal_paper_doi 10.1039/D2SC03321F
_journal_volume 13
_journal_year 2022
_chemical_formula_moiety 'C16 Al F36 O4, C36 H42 F5 Mo N2 O3, 0.5(C2 H4 Cl2)'
_chemical_formula_sum 'C53 H44 Al Cl F41 Mo N2 O7'
_chemical_formula_weight 1758.27
_chemical_name_common Mo-8
_space_group_crystal_system triclinic
_space_group_IT_number 2
_space_group_name_Hall '-P 1'
_space_group_name_H-M_alt 'P -1'
_atom_sites_solution_hydrogens mixed
_atom_sites_solution_primary iterative
_atom_sites_solution_secondary difmap
_audit_creation_method SHELXL-2014/7
_audit_update_record
;
2022-02-09 deposited with the CCDC.	2022-07-04 downloaded from the CCDC.
;
_cell_angle_alpha 79.898(2)
_cell_angle_beta 78.994(2)
_cell_angle_gamma 86.057(3)
_cell_formula_units_Z 2
_cell_length_a 12.9654(8)
_cell_length_b 13.8876(9)
_cell_length_c 19.3009(12)
_cell_measurement_reflns_used 13437
_cell_measurement_temperature 140(2)
_cell_measurement_theta_max 28.403
_cell_measurement_theta_min 1.490
_cell_volume 3356.2(4)
_computing_cell_refinement 'Bruker APEXII Software Suite, 2008'
_computing_data_collection 'Bruker APEXII Software Suite, 2008'
_computing_data_reduction 'Bruker APEXII Software Suite, 2008'
_computing_molecular_graphics 'SHELXTL-plus, XP (Sheldrick, 2001)'
_computing_structure_refinement 'SHELXL-2014/7 (Sheldrick, 2014)'
_computing_structure_solution 'SHELXS-2014/7 (Sheldrick, 2014)'
_diffrn_ambient_temperature 140(2)
_diffrn_measured_fraction_theta_full 0.999
_diffrn_measured_fraction_theta_max 0.993
_diffrn_measurement_device_type 'Bruker Kappa APEXII Duo'
_diffrn_measurement_method 'Omega + Phi Scans'
_diffrn_radiation_type MoK\a
_diffrn_radiation_wavelength 0.71073
_diffrn_reflns_av_R_equivalents 0.0287
_diffrn_reflns_av_unetI/netI 0.0355
_diffrn_reflns_Laue_measured_fraction_full 0.999
_diffrn_reflns_Laue_measured_fraction_max 0.993
_diffrn_reflns_limit_h_max 17
_diffrn_reflns_limit_h_min -17
_diffrn_reflns_limit_k_max 18
_diffrn_reflns_limit_k_min -18
_diffrn_reflns_limit_l_max 25
_diffrn_reflns_limit_l_min -25
_diffrn_reflns_number 71115
_diffrn_reflns_point_group_measured_fraction_full 0.999
_diffrn_reflns_point_group_measured_fraction_max 0.993
_diffrn_reflns_theta_full 25.242
_diffrn_reflns_theta_max 28.403
_diffrn_reflns_theta_min 1.490
_diffrn_source 'fine-focus sealed tube'
_exptl_absorpt_coefficient_mu 0.412
_exptl_absorpt_correction_T_max 0.7457
_exptl_absorpt_correction_T_min 0.7096
_exptl_absorpt_correction_type multi-scan
_exptl_absorpt_process_details 'Blessing, 1995'
_exptl_crystal_colour yellow
_exptl_crystal_density_diffrn 1.740
_exptl_crystal_description prism
_exptl_crystal_F_000 1746
_exptl_crystal_size_max 0.490
_exptl_crystal_size_mid 0.421
_exptl_crystal_size_min 0.343
_refine_diff_density_max 1.794
_refine_diff_density_min -0.978
_refine_diff_density_rms 0.117
_refine_ls_extinction_method none
_refine_ls_goodness_of_fit_ref 1.041
_refine_ls_hydrogen_treatment mixed
_refine_ls_matrix_type full
_refine_ls_number_parameters 1007
_refine_ls_number_reflns 16752
_refine_ls_number_restraints 66
_refine_ls_restrained_S_all 1.049
_refine_ls_R_factor_all 0.0914
_refine_ls_R_factor_gt 0.0718
_refine_ls_shift/su_max 0.002
_refine_ls_shift/su_mean 0.000
_refine_ls_structure_factor_coef Fsqd
_refine_ls_weighting_details 'w=1/[\s^2^(Fo^2^)+(0.0740P)^2^+12.2000P] where P=(Fo^2^+2Fc^2^)/3'
_refine_ls_weighting_scheme calc
_refine_ls_wR_factor_gt 0.1740
_refine_ls_wR_factor_ref 0.1845
_reflns_Friedel_coverage 0.000
_reflns_number_gt 13437
_reflns_number_total 16752
_reflns_threshold_expression 'I > 2\s(I)'
_cod_data_source_file d2sc03321f2.cif
_cod_data_source_block buch346
_cod_database_code 1567403
_shelx_shelxl_version_number 2014/7
_shelx_space_group_comment
;
The symmetry employed for this shelxl refinement is uniquely defined
by the following loop, which should always be used as a source of
symmetry information in preference to the above space-group names.
They are only intended as comments.
;
_shelx_estimated_absorpt_t_min 0.823
_shelx_estimated_absorpt_t_max 0.871

loop_
_space_group_symop_operation_xyz
'x, y, z'
'-x, -y, -z'

loop_
_atom_site_label
_atom_site_type_symbol
_atom_site_fract_x
_atom_site_fract_y
_atom_site_fract_z
_atom_site_U_iso_or_equiv
_atom_site_adp_type
_atom_site_occupancy
_atom_site_site_symmetry_order
_atom_site_calc_flag
_atom_site_refinement_flags_posn
_atom_site_refinement_flags_adp
_atom_site_refinement_flags_occupancy
_atom_site_disorder_assembly
_atom_site_disorder_group
Mo1 Mo 0.79948(2) 0.67552(2) 0.75013(2) 0.02022(9) Uani 1 1 d . . . . .
O1 O 0.6718(2) 0.7047(2) 0.76985(14) 0.0298(6) Uani 1 1 d . . . . .
N1 N 0.7081(2) 0.4977(2) 0.70232(16) 0.0260(6) Uani 1 1 d . . . . .
C1 C 0.7795(3) 0.5687(2) 0.68218(17) 0.0218(6) Uani 1 1 d . . . . .
F1 F 0.7677(3) 0.5374(2) 0.89376(15) 0.0578(8) Uani 1 1 d . . . . .
O2 O 0.9196(2) 0.5980(2) 0.78095(14) 0.0320(6) Uani 1 1 d . . . . .
N2 N 0.8305(3) 0.5537(2) 0.61651(16) 0.0280(6) Uani 1 1 d . . . . .
C2 C 0.7150(4) 0.4394(3) 0.6505(2) 0.0384(10) Uani 1 1 d . . . . .
H2 H 0.6734 0.3849 0.6526 0.046 Uiso 1 1 calc R U . . .
F2 F 0.8118(5) 0.4141(3) 1.00988(19) 0.1136(19) Uani 1 1 d . . . . .
O3 O 0.8145(2) 0.7464(2) 0.84121(13) 0.0285(5) Uani 1 1 d . . . . .
C3 C 0.7916(4) 0.4743(3) 0.5968(2) 0.0415(10) Uani 1 1 d . . . . .
H3 H 0.8147 0.4494 0.5534 0.050 Uiso 1 1 calc R U . . .
F3 F 1.0126(6) 0.3517(3) 1.0150(2) 0.140(3) Uani 1 1 d . . . . .
C4 C 0.6349(3) 0.4801(3) 0.76934(18) 0.0246(7) Uani 1 1 d . . . . .
F4 F 1.1680(4) 0.4169(4) 0.9062(3) 0.127(2) Uani 1 1 d . . . . .
C5 C 0.6624(3) 0.4081(3) 0.8233(2) 0.0327(8) Uani 1 1 d . . . . .
F5 F 1.1243(3) 0.5416(3) 0.7894(2) 0.0754(11) Uani 1 1 d . . . . .
C6 C 0.5892(4) 0.3903(4) 0.8865(2) 0.0474(12) Uani 1 1 d . . . . .
H6 H 0.6057 0.3419 0.9245 0.057 Uiso 1 1 calc R U . . .
C7 C 0.4938(4) 0.4404(4) 0.8957(3) 0.0507(12) Uani 1 1 d . . . . .
C8 C 0.4685(3) 0.5096(4) 0.8402(2) 0.0418(10) Uani 1 1 d . . . . .
H8 H 0.4021 0.5436 0.8463 0.050 Uiso 1 1 calc R U . . .
C9 C 0.5383(3) 0.5305(3) 0.7755(2) 0.0289(7) Uani 1 1 d . . . . .
C10 C 0.7647(4) 0.3506(3) 0.8130(3) 0.0444(11) Uani 1 1 d . . . . .
H10A H 0.7756 0.3127 0.8591 0.067 Uiso 1 1 calc R U . . .
H10B H 0.8223 0.3956 0.7941 0.067 Uiso 1 1 calc R U . . .
H10C H 0.7631 0.3060 0.7792 0.067 Uiso 1 1 calc R U . . .
C11 C 0.4149(5) 0.4179(7) 0.9650(3) 0.089(2) Uani 1 1 d . . . . .
H11A H 0.3777 0.3589 0.9648 0.133 Uiso 1 1 calc R U . . .
H11B H 0.3642 0.4732 0.9693 0.133 Uiso 1 1 calc R U . . .
H11C H 0.4519 0.4072 1.0056 0.133 Uiso 1 1 calc R U . . .
C12 C 0.5059(4) 0.6028(3) 0.7153(2) 0.0401(10) Uani 1 1 d . . . . .
H12A H 0.5685 0.6320 0.6841 0.060 Uiso 1 1 calc R U . . .
H12B H 0.4598 0.6542 0.7349 0.060 Uiso 1 1 calc R U . . .
H12C H 0.4682 0.5692 0.6876 0.060 Uiso 1 1 calc R U . . .
C13 C 0.9120(3) 0.6115(3) 0.56968(18) 0.0272(7) Uani 1 1 d . . . . .
C14 C 1.0139(3) 0.5981(3) 0.5815(2) 0.0326(8) Uani 1 1 d . . . . .
C15 C 1.0883(3) 0.6584(3) 0.5353(2) 0.0378(9) Uani 1 1 d . . . . .
H15 H 1.1586 0.6537 0.5435 0.045 Uiso 1 1 calc R U . . .
C16 C 1.0633(4) 0.7244(3) 0.4782(2) 0.0425(11) Uani 1 1 d . . . . .
C17 C 0.9615(4) 0.7307(3) 0.4660(2) 0.0407(10) Uani 1 1 d . . . . .
H17 H 0.9449 0.7734 0.4252 0.049 Uiso 1 1 calc R U . . .
C18 C 0.8828(3) 0.6763(3) 0.5120(2) 0.0333(8) Uani 1 1 d . . . . .
C19 C 1.0461(4) 0.5184(4) 0.6377(2) 0.0517(12) Uani 1 1 d . . . . .
H19A H 0.9919 0.5131 0.6810 0.077 Uiso 1 1 calc R U . . .
H19B H 1.1130 0.5342 0.6489 0.077 Uiso 1 1 calc R U . . .
H19C H 1.0545 0.4561 0.6197 0.077 Uiso 1 1 calc R U . . .
C20 C 1.1476(5) 0.7870(4) 0.4286(3) 0.0662(18) Uani 1 1 d . . . . .
H20A H 1.1478 0.7799 0.3789 0.099 Uiso 1 1 calc R U . . .
H20B H 1.2165 0.7658 0.4409 0.099 Uiso 1 1 calc R U . . .
H20C H 1.1330 0.8558 0.4340 0.099 Uiso 1 1 calc R U . . .
C21 C 0.7726(4) 0.6861(4) 0.4981(3) 0.0482(11) Uani 1 1 d . . . . .
H21A H 0.7631 0.7481 0.4665 0.072 Uiso 1 1 calc R U . . .
H21B H 0.7233 0.6849 0.5435 0.072 Uiso 1 1 calc R U . . .
H21C H 0.7593 0.6316 0.4753 0.072 Uiso 1 1 calc R U . . .
C22 C 0.9437(4) 0.5404(3) 0.8385(2) 0.0393(10) Uani 1 1 d . . . . .
C23 C 0.8667(5) 0.5079(3) 0.8963(3) 0.0505(13) Uani 1 1 d . . . . .
C24 C 0.8894(7) 0.4444(4) 0.9556(3) 0.076(2) Uani 1 1 d . . . . .
C25 C 0.9893(9) 0.4137(4) 0.9579(4) 0.087(3) Uani 1 1 d . . . . .
C26 C 1.0708(7) 0.4468(5) 0.9025(4) 0.084(3) Uani 1 1 d . . . . .
C27 C 1.0480(5) 0.5099(4) 0.8420(3) 0.0564(15) Uani 1 1 d . . . . .
C28 C 0.8536(3) 0.7783(2) 0.67696(18) 0.0228(7) Uani 1 1 d . . . . .
H28 H 0.930(4) 0.765(3) 0.668(2) 0.027 Uiso 1 1 d . U . . .
C29 C 0.8161(3) 0.8776(3) 0.6439(2) 0.0300(8) Uani 1 1 d . . . . .
C30 C 0.8878(5) 0.9126(3) 0.5721(2) 0.0487(12) Uani 1 1 d . . . . .
H30A H 0.9611 0.9088 0.5789 0.073 Uiso 1 1 calc R U . . .
H30B H 0.8681 0.9805 0.5541 0.073 Uiso 1 1 calc R U . . .
H30C H 0.8801 0.8709 0.5375 0.073 Uiso 1 1 calc R U . . .
C31 C 0.8261(4) 0.9467(3) 0.6958(2) 0.0424(11) Uani 1 1 d . . . . .
H31A H 0.7796 0.9261 0.7417 0.064 Uiso 1 1 calc R U . . .
H31B H 0.8059 1.0136 0.6757 0.064 Uiso 1 1 calc R U . . .
H31C H 0.8990 0.9445 0.7031 0.064 Uiso 1 1 calc R U . . .
C32 C 0.7027(4) 0.8781(4) 0.6339(3) 0.0543(13) Uani 1 1 d . . . . .
H32A H 0.6967 0.8332 0.6011 0.081 Uiso 1 1 calc R U . . .
H32B H 0.6805 0.9444 0.6140 0.081 Uiso 1 1 calc R U . . .
H32C H 0.6576 0.8569 0.6803 0.081 Uiso 1 1 calc R U . . .
C33 C 0.9087(3) 0.7882(3) 0.8527(2) 0.0317(8) Uani 1 1 d . . . . .
H33A H 0.9434 0.8295 0.8083 0.038 Uiso 1 1 calc R U . . .
H33B H 0.9594 0.7360 0.8682 0.038 Uiso 1 1 calc R U . . .
C34 C 0.8699(4) 0.8492(4) 0.9110(3) 0.0502(12) Uani 1 1 d . . . . .
H34A H 0.9212 0.8460 0.9434 0.060 Uiso 1 1 calc R U . . .
H34B H 0.8573 0.9185 0.8902 0.060 Uiso 1 1 calc R U . . .
C35 C 0.7692(5) 0.8032(5) 0.9498(3) 0.0568(14) Uani 1 1 d . . . . .
H35A H 0.7827 0.7443 0.9845 0.068 Uiso 1 1 calc R U . . .
H35B H 0.7223 0.8500 0.9754 0.068 Uiso 1 1 calc R U . . .
C36 C 0.7231(4) 0.7768(4) 0.8903(2) 0.0412(10) Uani 1 1 d . . . . .
H36A H 0.6740 0.7227 0.9083 0.049 Uiso 1 1 calc R U . . .
H36B H 0.6854 0.8339 0.8668 0.049 Uiso 1 1 calc R U . . .
Al1 Al 0.29197(8) 1.03090(7) 0.76818(5) 0.0211(2) Uani 1 1 d . . . . .
O4 O 0.2613(14) 0.982(2) 0.6986(15) 0.043(5) Uani 0.45(7) 1 d . U P A 1
O4A O 0.269(2) 0.951(2) 0.7174(13) 0.057(5) Uani 0.55(7) 1 d . U P A 2
O5 O 0.1897(3) 1.1080(3) 0.7930(2) 0.0595(10) Uani 1 1 d . . . . .
F6 F 0.4158(3) 0.8132(3) 0.6010(2) 0.0880(13) Uani 1 1 d . . . . .
O6 O 0.4123(6) 1.0824(6) 0.7549(7) 0.043(3) Uani 0.428(16) 1 d . U P A 1
O6A O 0.3864(5) 1.1068(5) 0.7135(4) 0.044(2) Uani 0.572(16) 1 d . U P A 2
F7 F 0.4453(3) 0.9640(3) 0.5917(2) 0.0818(11) Uani 1 1 d . . . . .
O7 O 0.2881(9) 0.9336(7) 0.8391(4) 0.035(3) Uani 0.367(16) 1 d . U P A 1
O7A O 0.3409(6) 0.9714(5) 0.8387(3) 0.050(2) Uani 0.633(16) 1 d . U P A 2
F8 F 0.4418(3) 0.8682(4) 0.6921(2) 0.0886(13) Uani 1 1 d . . . . .
F9 F 0.1358(4) 0.9693(4) 0.5992(3) 0.1100(17) Uani 1 1 d . . . . .
F10 F 0.2647(5) 1.0615(3) 0.5795(3) 0.127(2) Uani 1 1 d . . . . .
F11 F 0.2746(5) 0.9291(4) 0.5320(2) 0.1136(17) Uani 1 1 d . . . . .
F12 F 0.2087(4) 0.7704(3) 0.6315(3) 0.0996(15) Uani 1 1 d . . . . .
F13 F 0.1256(3) 0.8333(4) 0.7194(3) 0.1085(17) Uani 1 1 d . . . . .
F14 F 0.2693(4) 0.7541(3) 0.7260(2) 0.0938(14) Uani 1 1 d . . . . .
F15 F 0.1574(3) 1.2456(3) 0.68651(16) 0.0649(9) Uani 1 1 d . . . . .
F16 F 0.1421(3) 1.3156(2) 0.7785(2) 0.0687(10) Uani 1 1 d . . . . .
F17 F 0.0059(3) 1.2861(3) 0.7375(3) 0.0919(14) Uani 1 1 d . . . . .
F18 F 0.0314(3) 0.9946(2) 0.7999(2) 0.0700(10) Uani 1 1 d . . . . .
F19 F 0.0363(3) 1.0960(3) 0.70182(19) 0.0743(10) Uani 1 1 d . . . . .
F20 F -0.0814(3) 1.1115(3) 0.7967(3) 0.0881(13) Uani 1 1 d . . . . .
F21 F -0.0287(3) 1.2301(3) 0.8801(2) 0.0897(13) Uani 1 1 d . . . . .
F22 F 0.1243(4) 1.1981(4) 0.9029(2) 0.1015(15) Uani 1 1 d . . . . .
F23 F 0.0219(4) 1.0776(3) 0.91614(19) 0.0883(13) Uani 1 1 d . . . . .
F24 F 0.5599(4) 1.2698(3) 0.6131(3) 0.0952(13) Uani 1 1 d . . . . .
F25 F 0.5738(3) 1.1152(3) 0.6113(3) 0.0923(13) Uani 1 1 d . . . . .
F26 F 0.4316(4) 1.1939(5) 0.5971(4) 0.149(3) Uani 1 1 d . . . . .
F27 F 0.3664(3) 1.2411(3) 0.8064(4) 0.126(2) Uani 1 1 d . . . . .
F28 F 0.4963(3) 1.3200(3) 0.7433(3) 0.1081(18) Uani 1 1 d . . . . .
F29 F 0.3612(4) 1.3079(4) 0.6971(4) 0.138(3) Uani 1 1 d . . . . .
F30 F 0.5870(5) 1.0374(4) 0.7466(3) 0.138(2) Uani 1 1 d . . . . .
F31 F 0.5387(5) 1.1350(5) 0.8191(3) 0.135(2) Uani 1 1 d . . . . .
F32 F 0.6482(3) 1.1810(4) 0.7217(2) 0.0942(14) Uani 1 1 d . . . . .
F33 F 0.5030(4) 0.9365(5) 0.9104(4) 0.130(2) Uani 1 1 d . . . . .
F34 F 0.3725(6) 1.0373(4) 0.9425(4) 0.151(3) Uani 1 1 d . . . . .
F35 F 0.3777(7) 0.9041(5) 1.0106(3) 0.177(3) Uani 1 1 d . . . . .
F36 F 0.4683(4) 0.8200(4) 0.8317(3) 0.1144(18) Uani 1 1 d . . . . .
C37 C 0.2781(3) 0.9123(3) 0.6575(2) 0.0361(9) Uani 1 1 d . . . . .
F37 F 0.4238(5) 0.7549(4) 0.9381(3) 0.137(2) Uani 1 1 d . . . . .
C38 C 0.3980(5) 0.8868(4) 0.6337(3) 0.0575(13) Uani 1 1 d . . . . .
F38 F 0.3171(6) 0.7506(4) 0.8618(4) 0.143(2) Uani 1 1 d . U . . .
C39 C 0.2371(6) 0.9699(5) 0.5910(4) 0.0753(19) Uani 1 1 d . . . . .
F39 F 0.1905(4) 0.9629(5) 0.9759(3) 0.132(2) Uani 1 1 d . U . . .
C40 C 0.2185(5) 0.8169(4) 0.6846(3) 0.0579(13) Uani 1 1 d . . . . .
F40 F 0.2258(5) 0.7952(5) 0.9940(3) 0.138(2) Uani 1 1 d . . . . .
C41 C 0.0941(3) 1.1493(3) 0.7982(2) 0.0305(8) Uani 1 1 d . . . . .
F41 F 0.1575(4) 0.8652(6) 0.9042(5) 0.182(3) Uani 1 1 d . . . . .
C42 C 0.1003(4) 1.2511(3) 0.7497(3) 0.0461(11) Uani 1 1 d . . . . .
C43 C 0.0169(4) 1.0888(4) 0.7742(3) 0.0543(13) Uani 1 1 d . . . . .
C44 C 0.0538(6) 1.1636(5) 0.8761(3) 0.0647(16) Uani 1 1 d . . . . .
C45 C 0.4679(4) 1.1659(4) 0.7147(4) 0.0689(19) Uani 1 1 d . . . . .
C46 C 0.5093(5) 1.1851(5) 0.6333(5) 0.082(2) Uani 1 1 d . . . . .
C47 C 0.4224(5) 1.2607(5) 0.7404(6) 0.094(3) Uani 1 1 d . . . . .
C48 C 0.5618(6) 1.1283(6) 0.7511(5) 0.085(2) Uani 1 1 d . . . . .
C49 C 0.3292(5) 0.8983(4) 0.8998(2) 0.0521(13) Uani 1 1 d . . . . .
C50 C 0.4047(8) 0.9454(7) 0.9417(5) 0.104(3) Uani 1 1 d . . . . .
C51 C 0.3893(7) 0.8058(6) 0.8815(4) 0.083(2) Uani 1 1 d . U . . .
C52 C 0.2242(9) 0.8784(9) 0.9446(6) 0.116(3) Uani 1 1 d . U . . .
C1X C 0.5488(14) 0.5206(17) 0.4913(13) 0.107(5) Uani 0.508(19) 1 d . U P B 1
H1X1 H 0.5734 0.5264 0.5358 0.129 Uiso 0.508(19) 1 calc R U P B 1
H1X2 H 0.5424 0.5873 0.4638 0.129 Uiso 0.508(19) 1 calc R U P B 1
C1Y C 0.5083(15) 0.4705(18) 0.4745(13) 0.105(5) Uani 0.492(19) 1 d . U P B 2
H1Y1 H 0.4723 0.5007 0.4347 0.127 Uiso 0.492(19) 1 calc R U P B 2
H1Y2 H 0.4765 0.4066 0.4954 0.127 Uiso 0.492(19) 1 calc R U P B 2
Cl1X Cl 0.64241(16) 0.4506(2) 0.44022(15) 0.1142(8) Uani 1 1 d . . . . .

loop_
_atom_site_aniso_label
_atom_site_aniso_U_11
_atom_site_aniso_U_22
_atom_site_aniso_U_33
_atom_site_aniso_U_23
_atom_site_aniso_U_13
_atom_site_aniso_U_12
Mo1 0.02291(15) 0.01857(14) 0.01795(13) -0.00303(9) -0.00064(10) -0.00090(10)
O1 0.0236(13) 0.0307(14) 0.0360(14) -0.0144(11) 0.0008(10) -0.0026(10)
N1 0.0286(16) 0.0214(14) 0.0265(14) -0.0064(11) 0.0029(12) -0.0057(12)
C1 0.0245(17) 0.0182(15) 0.0212(15) -0.0037(12) -0.0001(12) -0.0014(13)
F1 0.075(2) 0.0544(18) 0.0411(15) -0.0030(13) 0.0001(14) -0.0229(16)
O2 0.0374(15) 0.0292(14) 0.0307(13) -0.0058(11) -0.0123(11) 0.0086(11)
N2 0.0334(17) 0.0235(15) 0.0247(14) -0.0075(11) 0.0057(12) -0.0067(13)
C2 0.047(2) 0.029(2) 0.039(2) -0.0150(17) 0.0055(18) -0.0171(18)
F2 0.236(6) 0.057(2) 0.0411(19) 0.0155(16) -0.019(3) -0.033(3)
O3 0.0280(13) 0.0350(14) 0.0238(12) -0.0122(10) 0.0003(10) -0.0043(11)
C3 0.056(3) 0.032(2) 0.036(2) -0.0187(17) 0.0089(19) -0.0160(19)
F3 0.304(8) 0.056(2) 0.089(3) -0.018(2) -0.129(4) 0.062(3)
C4 0.0245(17) 0.0229(17) 0.0247(16) -0.0015(13) 0.0001(13) -0.0072(13)
F4 0.162(5) 0.106(3) 0.162(5) -0.083(3) -0.136(4) 0.095(3)
C5 0.0292(19) 0.0286(19) 0.038(2) 0.0040(15) -0.0069(16) -0.0058(15)
F5 0.054(2) 0.090(3) 0.097(3) -0.051(2) -0.031(2) 0.0313(19)
C6 0.041(2) 0.056(3) 0.036(2) 0.019(2) -0.0046(18) -0.013(2)
C7 0.036(2) 0.070(3) 0.037(2) 0.008(2) 0.0060(18) -0.014(2)
C8 0.024(2) 0.052(3) 0.045(2) -0.006(2) 0.0021(17) -0.0031(18)
C9 0.0263(18) 0.0264(18) 0.0331(18) -0.0038(14) -0.0042(14) -0.0020(14)
C10 0.037(2) 0.034(2) 0.061(3) 0.003(2) -0.018(2) 0.0025(18)
C11 0.054(4) 0.141(7) 0.050(3) 0.019(4) 0.019(3) -0.023(4)
C12 0.039(2) 0.034(2) 0.048(2) -0.0010(18) -0.0176(19) 0.0049(18)
C13 0.034(2) 0.0227(17) 0.0217(15) -0.0070(13) 0.0067(13) -0.0070(14)
C14 0.039(2) 0.032(2) 0.0253(17) -0.0126(15) 0.0063(15) -0.0031(16)
C15 0.032(2) 0.044(2) 0.039(2) -0.0231(18) 0.0087(16) -0.0068(18)
C16 0.053(3) 0.029(2) 0.039(2) -0.0149(17) 0.0209(19) -0.0135(19)
C17 0.056(3) 0.031(2) 0.0278(19) 0.0000(15) 0.0080(18) -0.0050(19)
C18 0.041(2) 0.0294(19) 0.0272(18) -0.0076(14) 0.0034(15) -0.0047(16)
C19 0.044(3) 0.069(3) 0.035(2) -0.005(2) 0.0023(19) 0.014(2)
C20 0.068(4) 0.043(3) 0.074(4) -0.017(3) 0.038(3) -0.027(3)
C21 0.049(3) 0.053(3) 0.041(2) -0.003(2) -0.012(2) 0.004(2)
C22 0.064(3) 0.0241(19) 0.038(2) -0.0099(16) -0.029(2) 0.0110(19)
C23 0.093(4) 0.028(2) 0.037(2) -0.0037(17) -0.030(2) -0.003(2)
C24 0.161(7) 0.033(3) 0.040(3) 0.000(2) -0.038(4) -0.007(4)
C25 0.182(9) 0.039(3) 0.061(4) -0.018(3) -0.077(5) 0.030(4)
C26 0.135(7) 0.053(3) 0.095(5) -0.043(4) -0.089(5) 0.054(4)
C27 0.072(4) 0.045(3) 0.069(3) -0.030(3) -0.048(3) 0.027(3)
C28 0.0266(18) 0.0199(16) 0.0227(15) -0.0044(12) -0.0050(13) -0.0023(13)
C29 0.043(2) 0.0195(17) 0.0290(17) 0.0002(13) -0.0123(15) -0.0049(15)
C30 0.085(4) 0.028(2) 0.028(2) 0.0039(16) -0.006(2) -0.007(2)
C31 0.073(3) 0.0197(18) 0.036(2) -0.0064(15) -0.014(2) 0.0011(19)
C32 0.058(3) 0.033(2) 0.078(4) 0.001(2) -0.040(3) 0.005(2)
C33 0.035(2) 0.035(2) 0.0271(17) -0.0069(15) -0.0075(15) -0.0053(16)
C34 0.065(3) 0.054(3) 0.038(2) -0.023(2) -0.004(2) -0.015(2)
C35 0.066(3) 0.071(4) 0.037(2) -0.030(2) 0.002(2) -0.007(3)
C36 0.037(2) 0.054(3) 0.032(2) -0.0219(19) 0.0091(17) -0.006(2)
Al1 0.0187(5) 0.0201(5) 0.0252(5) -0.0063(4) -0.0031(4) -0.0020(4)
O4 0.053(6) 0.044(8) 0.043(7) -0.024(6) -0.032(4) 0.020(4)
O4A 0.094(7) 0.044(7) 0.041(6) -0.023(5) -0.017(5) -0.011(5)
O5 0.0390(19) 0.058(2) 0.088(3) -0.030(2) -0.0213(18) 0.0276(17)
F6 0.089(3) 0.061(2) 0.101(3) -0.033(2) 0.028(2) 0.012(2)
O6 0.028(4) 0.039(4) 0.064(7) -0.008(4) -0.007(3) -0.011(3)
O6A 0.040(3) 0.045(3) 0.047(4) -0.004(3) -0.005(3) -0.026(3)
F7 0.071(2) 0.069(2) 0.092(3) -0.009(2) 0.017(2) -0.0130(19)
O7 0.037(6) 0.031(5) 0.034(4) 0.013(3) -0.013(3) -0.009(4)
O7A 0.053(4) 0.045(4) 0.054(3) 0.006(2) -0.031(3) -0.003(3)
F8 0.053(2) 0.125(4) 0.088(3) -0.008(2) -0.0298(19) 0.021(2)
F9 0.083(3) 0.120(4) 0.141(4) -0.009(3) -0.076(3) 0.013(3)
F10 0.137(4) 0.056(3) 0.186(6) 0.034(3) -0.079(4) 0.000(3)
F11 0.156(5) 0.146(4) 0.048(2) -0.012(2) -0.047(3) 0.001(4)
F12 0.122(4) 0.076(3) 0.116(4) -0.046(3) -0.023(3) -0.033(3)
F13 0.055(2) 0.102(3) 0.153(4) -0.030(3) 0.032(3) -0.015(2)
F14 0.093(3) 0.080(3) 0.087(3) 0.032(2) -0.005(2) 0.000(2)
F15 0.076(2) 0.072(2) 0.0435(16) -0.0013(15) -0.0014(15) -0.0239(18)
F16 0.074(2) 0.0461(17) 0.085(2) -0.0282(16) 0.0118(18) -0.0235(16)
F17 0.055(2) 0.059(2) 0.139(4) 0.037(2) -0.016(2) 0.0152(17)
F18 0.088(3) 0.0333(15) 0.088(2) -0.0069(15) -0.011(2) -0.0183(16)
F19 0.090(3) 0.085(3) 0.061(2) -0.0149(18) -0.0357(19) -0.027(2)
F20 0.0368(18) 0.071(2) 0.155(4) -0.015(2) -0.014(2) -0.0096(16)
F21 0.092(3) 0.074(2) 0.091(3) -0.040(2) 0.035(2) 0.006(2)
F22 0.146(4) 0.122(4) 0.055(2) -0.033(2) -0.041(2) -0.027(3)
F23 0.124(4) 0.082(3) 0.0460(19) 0.0046(18) 0.008(2) -0.020(2)
F24 0.098(3) 0.075(3) 0.113(4) 0.000(2) -0.027(3) -0.029(2)
F25 0.076(3) 0.079(3) 0.119(4) -0.039(3) 0.012(2) -0.008(2)
F26 0.098(4) 0.166(6) 0.228(7) -0.092(5) -0.089(4) 0.008(4)
F27 0.070(3) 0.092(3) 0.210(6) -0.089(4) 0.058(3) -0.030(2)
F28 0.075(3) 0.073(3) 0.183(5) -0.066(3) 0.015(3) -0.042(2)
F29 0.070(3) 0.083(3) 0.268(8) -0.060(4) -0.026(4) 0.028(3)
F30 0.146(5) 0.080(3) 0.135(4) 0.018(3) 0.055(4) 0.044(3)
F31 0.137(5) 0.153(5) 0.085(3) -0.001(3) 0.024(3) 0.017(4)
F32 0.043(2) 0.130(4) 0.100(3) -0.005(3) 0.0000(19) -0.013(2)
F33 0.079(3) 0.133(5) 0.171(6) -0.044(4) 0.009(3) -0.003(3)
F34 0.193(6) 0.094(4) 0.157(5) -0.071(4) 0.041(5) -0.018(4)
F35 0.308(10) 0.193(7) 0.053(3) -0.020(3) -0.063(4) -0.092(6)
F36 0.107(4) 0.139(4) 0.088(3) -0.043(3) 0.007(3) 0.053(3)
C37 0.039(2) 0.039(2) 0.037(2) -0.0178(17) -0.0146(17) 0.0067(18)
F37 0.147(5) 0.129(4) 0.113(4) 0.026(3) -0.042(3) 0.085(4)
C38 0.062(3) 0.058(3) 0.049(3) -0.013(2) 0.002(2) -0.006(3)
F38 0.186(5) 0.111(4) 0.172(5) -0.088(4) -0.082(4) 0.018(4)
C39 0.078(5) 0.065(4) 0.088(5) 0.002(3) -0.044(4) 0.001(3)
F39 0.105(4) 0.155(5) 0.127(4) -0.063(4) 0.019(3) 0.041(3)
C40 0.057(3) 0.057(3) 0.059(3) -0.013(3) -0.006(3) -0.005(3)
F40 0.124(5) 0.146(5) 0.118(4) 0.010(4) 0.025(4) -0.048(4)
C41 0.0278(19) 0.0310(19) 0.0354(19) -0.0122(15) -0.0096(15) 0.0073(15)
F41 0.072(3) 0.235(8) 0.278(10) -0.098(7) -0.086(5) 0.025(4)
C42 0.039(2) 0.035(2) 0.062(3) -0.006(2) -0.003(2) -0.0040(19)
C43 0.045(3) 0.051(3) 0.068(3) -0.001(2) -0.017(2) -0.014(2)
C44 0.088(5) 0.060(3) 0.043(3) -0.015(2) 0.005(3) -0.012(3)
C45 0.035(3) 0.040(3) 0.126(6) -0.029(3) 0.019(3) -0.021(2)
C46 0.049(4) 0.067(4) 0.138(7) -0.033(4) -0.018(4) -0.010(3)
C47 0.037(3) 0.060(4) 0.188(9) -0.058(5) 0.015(4) -0.016(3)
C48 0.068(4) 0.077(5) 0.095(5) -0.011(4) 0.022(4) 0.000(4)
C49 0.071(3) 0.052(3) 0.030(2) -0.0056(19) -0.014(2) 0.029(3)
C50 0.124(8) 0.116(7) 0.083(6) -0.056(5) -0.020(5) 0.015(6)
C51 0.088(4) 0.085(4) 0.073(3) -0.013(3) -0.021(3) 0.030(3)
C52 0.109(5) 0.120(5) 0.117(5) -0.013(4) -0.022(4) 0.005(4)
C1X 0.049(9) 0.135(12) 0.154(15) -0.058(10) -0.033(8) 0.011(9)
C1Y 0.048(9) 0.136(12) 0.151(15) -0.060(10) -0.037(8) 0.013(9)
Cl1X 0.0643(11) 0.163(2) 0.134(2) -0.0668(18) -0.0370(12) 0.0319(13)

loop_
_atom_type_symbol
_atom_type_description
_atom_type_scat_dispersion_real
_atom_type_scat_dispersion_imag
_atom_type_scat_source
C C 0.0033 0.0016 'International Tables Vol C Tables 4.2.6.8 and 6.1.1.4'
H H 0.0000 0.0000 'International Tables Vol C Tables 4.2.6.8 and 6.1.1.4'
N N 0.0061 0.0033 'International Tables Vol C Tables 4.2.6.8 and 6.1.1.4'
O O 0.0106 0.0060 'International Tables Vol C Tables 4.2.6.8 and 6.1.1.4'
F F 0.0171 0.0103 'International Tables Vol C Tables 4.2.6.8 and 6.1.1.4'
Al Al 0.0645 0.0514 'International Tables Vol C Tables 4.2.6.8 and 6.1.1.4'
Cl Cl 0.1484 0.1585 'International Tables Vol C Tables 4.2.6.8 and 6.1.1.4'
Mo Mo -1.6832 0.6857 'International Tables Vol C Tables 4.2.6.8 and 6.1.1.4'

loop_
_geom_angle_atom_site_label_1
_geom_angle_atom_site_label_2
_geom_angle_atom_site_label_3
_geom_angle
_geom_angle_site_symmetry_1
_geom_angle_site_symmetry_3
_geom_angle_publ_flag
O1 Mo1 C28 104.19(15) . . ?
O1 Mo1 O2 146.73(13) . . ?
C28 Mo1 O2 107.41(14) . . ?
O1 Mo1 C1 94.78(13) . . ?
C28 Mo1 C1 98.43(13) . . ?
O2 Mo1 C1 90.70(12) . . ?
O1 Mo1 O3 85.50(11) . . ?
C28 Mo1 O3 96.81(12) . . ?
O2 Mo1 O3 80.74(11) . . ?
C1 Mo1 O3 164.20(11) . . ?
C1 N1 C2 111.1(3) . . ?
C1 N1 C4 126.5(3) . . ?
C2 N1 C4 122.4(3) . . ?
N1 C1 N2 104.3(3) . . ?
N1 C1 Mo1 123.4(2) . . ?
N2 C1 Mo1 132.3(2) . . ?
C22 O2 Mo1 139.4(3) . . ?
C1 N2 C3 110.8(3) . . ?
C1 N2 C13 127.3(3) . . ?
C3 N2 C13 121.9(3) . . ?
C3 C2 N1 106.9(3) . . ?
C3 C2 H2 126.5 . . ?
N1 C2 H2 126.5 . . ?
C36 O3 C33 109.8(3) . . ?
C36 O3 Mo1 122.1(2) . . ?
C33 O3 Mo1 126.8(2) . . ?
C2 C3 N2 106.9(3) . . ?
C2 C3 H3 126.6 . . ?
N2 C3 H3 126.6 . . ?
C9 C4 C5 123.1(3) . . ?
C9 C4 N1 118.9(3) . . ?
C5 C4 N1 117.8(3) . . ?
C6 C5 C4 116.8(4) . . ?
C6 C5 C10 121.6(4) . . ?
C4 C5 C10 121.6(4) . . ?
C7 C6 C5 122.1(4) . . ?
C7 C6 H6 119.0 . . ?
C5 C6 H6 119.0 . . ?
C6 C7 C8 119.3(4) . . ?
C6 C7 C11 120.7(5) . . ?
C8 C7 C11 119.9(5) . . ?
C7 C8 C9 121.3(4) . . ?
C7 C8 H8 119.3 . . ?
C9 C8 H8 119.3 . . ?
C4 C9 C8 117.3(4) . . ?
C4 C9 C12 122.9(4) . . ?
C8 C9 C12 119.7(4) . . ?
C5 C10 H10A 109.5 . . ?
C5 C10 H10B 109.5 . . ?
H10A C10 H10B 109.5 . . ?
C5 C10 H10C 109.5 . . ?
H10A C10 H10C 109.5 . . ?
H10B C10 H10C 109.5 . . ?
C7 C11 H11A 109.5 . . ?
C7 C11 H11B 109.5 . . ?
H11A C11 H11B 109.5 . . ?
C7 C11 H11C 109.5 . . ?
H11A C11 H11C 109.5 . . ?
H11B C11 H11C 109.5 . . ?
C9 C12 H12A 109.5 . . ?
C9 C12 H12B 109.5 . . ?
H12A C12 H12B 109.5 . . ?
C9 C12 H12C 109.5 . . ?
H12A C12 H12C 109.5 . . ?
H12B C12 H12C 109.5 . . ?
C14 C13 C18 123.4(3) . . ?
C14 C13 N2 119.5(3) . . ?
C18 C13 N2 117.0(4) . . ?
C13 C14 C15 116.5(4) . . ?
C13 C14 C19 122.5(4) . . ?
C15 C14 C19 120.9(4) . . ?
C16 C15 C14 122.2(4) . . ?
C16 C15 H15 118.9 . . ?
C14 C15 H15 118.9 . . ?
C17 C16 C15 119.0(4) . . ?
C17 C16 C20 120.8(5) . . ?
C15 C16 C20 120.2(5) . . ?
C16 C17 C18 121.6(4) . . ?
C16 C17 H17 119.2 . . ?
C18 C17 H17 119.2 . . ?
C17 C18 C13 117.1(4) . . ?
C17 C18 C21 120.4(4) . . ?
C13 C18 C21 122.5(4) . . ?
C14 C19 H19A 109.5 . . ?
C14 C19 H19B 109.5 . . ?
H19A C19 H19B 109.5 . . ?
C14 C19 H19C 109.5 . . ?
H19A C19 H19C 109.5 . . ?
H19B C19 H19C 109.5 . . ?
C16 C20 H20A 109.5 . . ?
C16 C20 H20B 109.5 . . ?
H20A C20 H20B 109.5 . . ?
C16 C20 H20C 109.5 . . ?
H20A C20 H20C 109.5 . . ?
H20B C20 H20C 109.5 . . ?
C18 C21 H21A 109.5 . . ?
C18 C21 H21B 109.5 . . ?
H21A C21 H21B 109.5 . . ?
C18 C21 H21C 109.5 . . ?
H21A C21 H21C 109.5 . . ?
H21B C21 H21C 109.5 . . ?
O2 C22 C23 121.1(4) . . ?
O2 C22 C27 120.8(5) . . ?
C23 C22 C27 118.1(5) . . ?
F1 C23 C22 118.4(4) . . ?
F1 C23 C24 119.4(6) . . ?
C22 C23 C24 122.1(6) . . ?
F2 C24 C25 120.7(6) . . ?
F2 C24 C23 119.8(7) . . ?
C25 C24 C23 119.5(7) . . ?
C24 C25 F3 120.2(9) . . ?
C24 C25 C26 121.1(5) . . ?
F3 C25 C26 118.7(8) . . ?
F4 C26 C25 120.2(7) . . ?
F4 C26 C27 120.3(9) . . ?
C25 C26 C27 119.5(7) . . ?
F5 C27 C26 120.1(6) . . ?
F5 C27 C22 120.3(5) . . ?
C26 C27 C22 119.6(7) . . ?
C29 C28 Mo1 137.3(3) . . ?
C29 C28 H28 116(3) . . ?
Mo1 C28 H28 105(3) . . ?
C28 C29 C32 112.0(3) . . ?
C28 C29 C31 105.8(3) . . ?
C32 C29 C31 109.9(4) . . ?
C28 C29 C30 110.3(4) . . ?
C32 C29 C30 110.4(4) . . ?
C31 C29 C30 108.3(3) . . ?
C29 C30 H30A 109.5 . . ?
C29 C30 H30B 109.5 . . ?
H30A C30 H30B 109.5 . . ?
C29 C30 H30C 109.5 . . ?
H30A C30 H30C 109.5 . . ?
H30B C30 H30C 109.5 . . ?
C29 C31 H31A 109.5 . . ?
C29 C31 H31B 109.5 . . ?
H31A C31 H31B 109.5 . . ?
C29 C31 H31C 109.5 . . ?
H31A C31 H31C 109.5 . . ?
H31B C31 H31C 109.5 . . ?
C29 C32 H32A 109.5 . . ?
C29 C32 H32B 109.5 . . ?
H32A C32 H32B 109.5 . . ?
C29 C32 H32C 109.5 . . ?
H32A C32 H32C 109.5 . . ?
H32B C32 H32C 109.5 . . ?
O3 C33 C34 104.8(3) . . ?
O3 C33 H33A 110.8 . . ?
C34 C33 H33A 110.8 . . ?
O3 C33 H33B 110.8 . . ?
C34 C33 H33B 110.8 . . ?
H33A C33 H33B 108.9 . . ?
C35 C34 C33 103.7(4) . . ?
C35 C34 H34A 111.0 . . ?
C33 C34 H34A 111.0 . . ?
C35 C34 H34B 111.0 . . ?
C33 C34 H34B 111.0 . . ?
H34A C34 H34B 109.0 . . ?
C36 C35 C34 102.6(4) . . ?
C36 C35 H35A 111.2 . . ?
C34 C35 H35A 111.2 . . ?
C36 C35 H35B 111.2 . . ?
C34 C35 H35B 111.2 . . ?
H35A C35 H35B 109.2 . . ?
O3 C36 C35 103.7(4) . . ?
O3 C36 H36A 111.0 . . ?
C35 C36 H36A 111.0 . . ?
O3 C36 H36B 111.0 . . ?
C35 C36 H36B 111.0 . . ?
H36A C36 H36B 109.0 . . ?
O7A Al1 O4A 109.9(15) . . ?
O7A Al1 O5 111.8(3) . . ?
O4A Al1 O5 115.7(13) . . ?
O5 Al1 O6 113.4(3) . . ?
O5 Al1 O4 106.1(4) . . ?
O6 Al1 O4 117.5(11) . . ?
O7A Al1 O6A 109.2(4) . . ?
O4A Al1 O6A 105.2(6) . . ?
O5 Al1 O6A 104.5(3) . . ?
O5 Al1 O7 106.0(3) . . ?
O6 Al1 O7 107.5(6) . . ?
O4 Al1 O7 105.5(13) . . ?
C37 O4 Al1 148.8(14) . . ?
C37 O4A Al1 156.0(13) . . ?
C41 O5 Al1 158.8(3) . . ?
C45 O6 Al1 140.5(9) . . ?
C45 O6A Al1 143.0(7) . . ?
C49 O7 Al1 143.3(9) . . ?
C49 O7A Al1 148.3(7) . . ?
O4A C37 C40 102.2(9) . . ?
O4 C37 C40 118.1(17) . . ?
O4A C37 C39 120.7(19) . . ?
O4 C37 C39 98.5(13) . . ?
C40 C37 C39 109.7(4) . . ?
O4A C37 C38 106.8(14) . . ?
O4 C37 C38 112.7(8) . . ?
C40 C37 C38 109.3(4) . . ?
C39 C37 C38 107.7(5) . . ?
F6 C38 F7 108.9(5) . . ?
F6 C38 F8 108.9(5) . . ?
F7 C38 F8 107.0(5) . . ?
F6 C38 C37 113.8(5) . . ?
F7 C38 C37 110.0(5) . . ?
F8 C38 C37 108.1(4) . . ?
F9 C39 F10 108.1(6) . . ?
F9 C39 F11 105.7(6) . . ?
F10 C39 F11 109.5(7) . . ?
F9 C39 C37 111.9(6) . . ?
F10 C39 C37 110.2(5) . . ?
F11 C39 C37 111.3(5) . . ?
F13 C40 F14 108.8(5) . . ?
F13 C40 F12 108.0(5) . . ?
F14 C40 F12 104.7(5) . . ?
F13 C40 C37 111.4(5) . . ?
F14 C40 C37 111.3(5) . . ?
F12 C40 C37 112.4(5) . . ?
O5 C41 C43 112.4(4) . . ?
O5 C41 C44 109.1(4) . . ?
C43 C41 C44 109.9(4) . . ?
O5 C41 C42 108.6(4) . . ?
C43 C41 C42 108.2(4) . . ?
C44 C41 C42 108.6(4) . . ?
F15 C42 F16 108.4(4) . . ?
F15 C42 F17 105.6(5) . . ?
F16 C42 F17 108.5(4) . . ?
F15 C42 C41 110.8(4) . . ?
F16 C42 C41 111.4(4) . . ?
F17 C42 C41 111.8(4) . . ?
F20 C43 F18 106.6(4) . . ?
F20 C43 F19 110.2(5) . . ?
F18 C43 F19 105.9(5) . . ?
F20 C43 C41 113.6(5) . . ?
F18 C43 C41 109.5(4) . . ?
F19 C43 C41 110.6(4) . . ?
F22 C44 F23 109.8(6) . . ?
F22 C44 F21 105.7(5) . . ?
F23 C44 F21 108.8(5) . . ?
F22 C44 C41 112.1(5) . . ?
F23 C44 C41 109.6(5) . . ?
F21 C44 C41 110.8(5) . . ?
O6A C45 C47 109.4(5) . . ?
O6 C45 C47 111.8(6) . . ?
O6A C45 C48 122.7(6) . . ?
O6 C45 C48 88.2(7) . . ?
C47 C45 C48 109.2(6) . . ?
O6A C45 C46 97.0(6) . . ?
O6 C45 C46 126.6(7) . . ?
C47 C45 C46 110.3(6) . . ?
C48 C45 C46 107.3(5) . . ?
F25 C46 F26 107.2(7) . . ?
F25 C46 F24 107.8(6) . . ?
F26 C46 F24 105.9(7) . . ?
F25 C46 C45 113.0(7) . . ?
F26 C46 C45 111.3(6) . . ?
F24 C46 C45 111.3(6) . . ?
F28 C47 F29 108.1(7) . . ?
F28 C47 F27 106.6(7) . . ?
F29 C47 F27 109.2(6) . . ?
F28 C47 C45 112.3(5) . . ?
F29 C47 C45 110.3(8) . . ?
F27 C47 C45 110.2(7) . . ?
F30 C48 F31 107.4(7) . . ?
F30 C48 F32 107.5(6) . . ?
F31 C48 F32 108.0(8) . . ?
F30 C48 C45 112.3(8) . . ?
F31 C48 C45 109.9(6) . . ?
F32 C48 C45 111.6(6) . . ?
O7 C49 C52 93.1(7) . . ?
O7A C49 C52 120.7(6) . . ?
O7 C49 C51 102.8(6) . . ?
O7A C49 C51 109.5(5) . . ?
C52 C49 C51 112.6(7) . . ?
O7 C49 C50 132.5(7) . . ?
O7A C49 C50 96.4(6) . . ?
C52 C49 C50 111.6(6) . . ?
C51 C49 C50 103.7(6) . . ?
F33 C50 F34 112.7(9) . . ?
F33 C50 F35 118.2(9) . . ?
F34 C50 F35 102.8(7) . . ?
F33 C50 C49 110.0(6) . . ?
F34 C50 C49 107.1(8) . . ?
F35 C50 C49 105.2(8) . . ?
F36 C51 F37 106.9(7) . . ?
F36 C51 F38 109.8(7) . . ?
F37 C51 F38 108.8(7) . . ?
F36 C51 C49 114.6(7) . . ?
F37 C51 C49 111.1(6) . . ?
F38 C51 C49 105.7(6) . . ?
F41 C52 F40 106.7(10) . . ?
F41 C52 F39 108.4(9) . . ?
F40 C52 F39 113.1(9) . . ?
F41 C52 C49 109.7(9) . . ?
F40 C52 C49 112.0(8) . . ?
F39 C52 C49 106.8(8) . . ?
C1X C1X Cl1X 112(2) 2_666 . ?
C1X C1X H1X1 109.2 2_666 . ?
Cl1X C1X H1X1 109.2 . . ?
C1X C1X H1X2 109.2 2_666 . ?
Cl1X C1X H1X2 109.2 . . ?
H1X1 C1X H1X2 107.9 . . ?
C1Y C1Y Cl1X 113.0(19) 2_666 . ?
C1Y C1Y H1Y1 109.0 2_666 . ?
Cl1X C1Y H1Y1 109.0 . . ?
C1Y C1Y H1Y2 109.0 2_666 . ?
Cl1X C1Y H1Y2 109.0 . . ?
H1Y1 C1Y H1Y2 107.8 . . ?

loop_
_geom_bond_atom_site_label_1
_geom_bond_atom_site_label_2
_geom_bond_distance
_geom_bond_site_symmetry_2
_geom_bond_publ_flag
Mo1 O1 1.664(3) . ?
Mo1 C28 1.891(3) . ?
Mo1 O2 1.958(3) . ?
Mo1 C1 2.203(3) . ?
Mo1 O3 2.205(2) . ?
N1 C1 1.354(4) . ?
N1 C2 1.379(5) . ?
N1 C4 1.445(4) . ?
C1 N2 1.357(4) . ?
F1 C23 1.328(7) . ?
O2 C22 1.326(5) . ?
N2 C3 1.383(5) . ?
N2 C13 1.440(4) . ?
C2 C3 1.339(6) . ?
C2 H2 0.9500 . ?
F2 C24 1.337(9) . ?
O3 C36 1.457(5) . ?
O3 C33 1.458(5) . ?
C3 H3 0.9500 . ?
F3 C25 1.344(6) . ?
C4 C9 1.387(5) . ?
C4 C5 1.392(5) . ?
F4 C26 1.310(8) . ?
C5 C6 1.391(6) . ?
C5 C10 1.498(6) . ?
F5 C27 1.313(8) . ?
C6 C7 1.373(7) . ?
C6 H6 0.9500 . ?
C7 C8 1.381(7) . ?
C7 C11 1.520(7) . ?
C8 C9 1.393(6) . ?
C8 H8 0.9500 . ?
C9 C12 1.501(5) . ?
C10 H10A 0.9800 . ?
C10 H10B 0.9800 . ?
C10 H10C 0.9800 . ?
C11 H11A 0.9800 . ?
C11 H11B 0.9800 . ?
C11 H11C 0.9800 . ?
C12 H12A 0.9800 . ?
C12 H12B 0.9800 . ?
C12 H12C 0.9800 . ?
C13 C14 1.378(6) . ?
C13 C18 1.398(6) . ?
C14 C15 1.396(6) . ?
C14 C19 1.504(6) . ?
C15 C16 1.380(7) . ?
C15 H15 0.9500 . ?
C16 C17 1.378(7) . ?
C16 C20 1.519(6) . ?
C17 C18 1.387(6) . ?
C17 H17 0.9500 . ?
C18 C21 1.496(7) . ?
C19 H19A 0.9800 . ?
C19 H19B 0.9800 . ?
C19 H19C 0.9800 . ?
C20 H20A 0.9800 . ?
C20 H20B 0.9800 . ?
C20 H20C 0.9800 . ?
C21 H21A 0.9800 . ?
C21 H21B 0.9800 . ?
C21 H21C 0.9800 . ?
C22 C23 1.380(8) . ?
C22 C27 1.400(7) . ?
C23 C24 1.383(7) . ?
C24 C25 1.343(12) . ?
C25 C26 1.390(12) . ?
C26 C27 1.400(8) . ?
C28 C29 1.504(5) . ?
C28 H28 0.98(4) . ?
C29 C32 1.519(6) . ?
C29 C31 1.531(5) . ?
C29 C30 1.534(6) . ?
C30 H30A 0.9800 . ?
C30 H30B 0.9800 . ?
C30 H30C 0.9800 . ?
C31 H31A 0.9800 . ?
C31 H31B 0.9800 . ?
C31 H31C 0.9800 . ?
C32 H32A 0.9800 . ?
C32 H32B 0.9800 . ?
C32 H32C 0.9800 . ?
C33 C34 1.515(6) . ?
C33 H33A 0.9900 . ?
C33 H33B 0.9900 . ?
C34 C35 1.500(7) . ?
C34 H34A 0.9900 . ?
C34 H34B 0.9900 . ?
C35 C36 1.501(6) . ?
C35 H35A 0.9900 . ?
C35 H35B 0.9900 . ?
C36 H36A 0.9900 . ?
C36 H36B 0.9900 . ?
Al1 O7A 1.674(5) . ?
Al1 O4A 1.679(11) . ?
Al1 O5 1.696(3) . ?
Al1 O6 1.717(7) . ?
Al1 O4 1.724(12) . ?
Al1 O6A 1.737(6) . ?
Al1 O7 1.743(7) . ?
O4 C37 1.343(14) . ?
O4A C37 1.342(13) . ?
O5 C41 1.322(5) . ?
F6 C38 1.278(6) . ?
O6 C45 1.432(10) . ?
O6A C45 1.388(7) . ?
F7 C38 1.334(7) . ?
O7 C49 1.377(9) . ?
O7A C49 1.406(8) . ?
F8 C38 1.335(7) . ?
F9 C39 1.294(8) . ?
F10 C39 1.315(8) . ?
F11 C39 1.354(9) . ?
F12 C40 1.332(7) . ?
F13 C40 1.288(7) . ?
F14 C40 1.309(7) . ?
F15 C42 1.313(6) . ?
F16 C42 1.326(6) . ?
F17 C42 1.334(6) . ?
F18 C43 1.329(6) . ?
F19 C43 1.358(7) . ?
F20 C43 1.302(7) . ?
F21 C44 1.364(8) . ?
F22 C44 1.289(8) . ?
F23 C44 1.348(7) . ?
F24 C46 1.347(8) . ?
F25 C46 1.311(8) . ?
F26 C46 1.319(9) . ?
F27 C47 1.332(11) . ?
F28 C47 1.320(7) . ?
F29 C47 1.322(11) . ?
F30 C48 1.296(9) . ?
F31 C48 1.307(9) . ?
F32 C48 1.355(8) . ?
F33 C50 1.310(10) . ?
F34 C50 1.317(10) . ?
F35 C50 1.342(11) . ?
F36 C51 1.265(9) . ?
C37 C40 1.539(7) . ?
C37 C39 1.552(7) . ?
C37 C38 1.569(7) . ?
F37 C51 1.328(8) . ?
F38 C51 1.395(10) . ?
F39 C52 1.418(12) . ?
F40 C52 1.364(12) . ?
C41 C43 1.535(6) . ?
C41 C44 1.537(6) . ?
C41 C42 1.551(6) . ?
F41 C52 1.311(12) . ?
C45 C47 1.530(8) . ?
C45 C48 1.535(11) . ?
C45 C46 1.543(11) . ?
C49 C52 1.482(12) . ?
C49 C51 1.516(9) . ?
C49 C50 1.617(11) . ?
C1X C1X 1.38(4) 2_666 ?
C1X Cl1X 1.76(2) . ?
C1X H1X1 0.9900 . ?
C1X H1X2 0.9900 . ?
C1Y C1Y 1.37(4) 2_666 ?
C1Y Cl1X 1.76(2) . ?
C1Y H1Y1 0.9900 . ?
C1Y H1Y2 0.9900 . ?

loop_
_geom_torsion_atom_site_label_1
_geom_torsion_atom_site_label_2
_geom_torsion_atom_site_label_3
_geom_torsion_atom_site_label_4
_geom_torsion
_geom_torsion_site_symmetry_1
_geom_torsion_site_symmetry_2
_geom_torsion_site_symmetry_3
_geom_torsion_site_symmetry_4
_geom_torsion_publ_flag
C2 N1 C1 N2 0.3(4) . . . . ?
C4 N1 C1 N2 178.5(3) . . . . ?
C2 N1 C1 Mo1 -178.0(3) . . . . ?
C4 N1 C1 Mo1 0.2(5) . . . . ?
N1 C1 N2 C3 -0.3(4) . . . . ?
Mo1 C1 N2 C3 177.8(3) . . . . ?
N1 C1 N2 C13 177.4(4) . . . . ?
Mo1 C1 N2 C13 -4.4(6) . . . . ?
C1 N1 C2 C3 -0.2(5) . . . . ?
C4 N1 C2 C3 -178.5(4) . . . . ?
N1 C2 C3 N2 0.0(6) . . . . ?
C1 N2 C3 C2 0.2(5) . . . . ?
C13 N2 C3 C2 -177.7(4) . . . . ?
C1 N1 C4 C9 86.8(5) . . . . ?
C2 N1 C4 C9 -95.1(5) . . . . ?
C1 N1 C4 C5 -97.3(4) . . . . ?
C2 N1 C4 C5 80.7(5) . . . . ?
C9 C4 C5 C6 -2.4(6) . . . . ?
N1 C4 C5 C6 -178.0(4) . . . . ?
C9 C4 C5 C10 176.0(4) . . . . ?
N1 C4 C5 C10 0.4(6) . . . . ?
C4 C5 C6 C7 0.4(7) . . . . ?
C10 C5 C6 C7 -177.9(5) . . . . ?
C5 C6 C7 C8 1.1(8) . . . . ?
C5 C6 C7 C11 179.0(6) . . . . ?
C6 C7 C8 C9 -0.9(8) . . . . ?
C11 C7 C8 C9 -178.7(5) . . . . ?
C5 C4 C9 C8 2.6(6) . . . . ?
N1 C4 C9 C8 178.2(4) . . . . ?
C5 C4 C9 C12 -175.4(4) . . . . ?
N1 C4 C9 C12 0.2(6) . . . . ?
C7 C8 C9 C4 -0.9(7) . . . . ?
C7 C8 C9 C12 177.1(5) . . . . ?
C1 N2 C13 C14 80.3(5) . . . . ?
C3 N2 C13 C14 -102.2(5) . . . . ?
C1 N2 C13 C18 -102.4(4) . . . . ?
C3 N2 C13 C18 75.1(5) . . . . ?
C18 C13 C14 C15 4.5(5) . . . . ?
N2 C13 C14 C15 -178.3(3) . . . . ?
C18 C13 C14 C19 -171.3(4) . . . . ?
N2 C13 C14 C19 5.8(6) . . . . ?
C13 C14 C15 C16 -3.5(6) . . . . ?
C19 C14 C15 C16 172.4(4) . . . . ?
C14 C15 C16 C17 -0.4(6) . . . . ?
C14 C15 C16 C20 -178.8(4) . . . . ?
C15 C16 C17 C18 3.6(6) . . . . ?
C20 C16 C17 C18 -178.0(4) . . . . ?
C16 C17 C18 C13 -2.6(6) . . . . ?
C16 C17 C18 C21 178.9(4) . . . . ?
C14 C13 C18 C17 -1.6(6) . . . . ?
N2 C13 C18 C17 -178.8(3) . . . . ?
C14 C13 C18 C21 176.9(4) . . . . ?
N2 C13 C18 C21 -0.3(5) . . . . ?
Mo1 O2 C22 C23 11.2(6) . . . . ?
Mo1 O2 C22 C27 -169.5(3) . . . . ?
O2 C22 C23 F1 -1.5(6) . . . . ?
C27 C22 C23 F1 179.2(4) . . . . ?
O2 C22 C23 C24 177.1(4) . . . . ?
C27 C22 C23 C24 -2.2(7) . . . . ?
F1 C23 C24 F2 -0.6(7) . . . . ?
C22 C23 C24 F2 -179.2(4) . . . . ?
F1 C23 C24 C25 179.3(5) . . . . ?
C22 C23 C24 C25 0.7(8) . . . . ?
F2 C24 C25 F3 0.2(9) . . . . ?
C23 C24 C25 F3 -179.7(5) . . . . ?
F2 C24 C25 C26 -178.3(5) . . . . ?
C23 C24 C25 C26 1.7(9) . . . . ?
C24 C25 C26 F4 179.1(5) . . . . ?
F3 C25 C26 F4 0.6(8) . . . . ?
C24 C25 C26 C27 -2.6(9) . . . . ?
F3 C25 C26 C27 178.8(5) . . . . ?
F4 C26 C27 F5 -1.8(8) . . . . ?
C25 C26 C27 F5 -180.0(5) . . . . ?
F4 C26 C27 C22 179.3(5) . . . . ?
C25 C26 C27 C22 1.1(8) . . . . ?
O2 C22 C27 F5 3.0(7) . . . . ?
C23 C22 C27 F5 -177.7(4) . . . . ?
O2 C22 C27 C26 -178.1(4) . . . . ?
C23 C22 C27 C26 1.2(7) . . . . ?
O1 Mo1 C28 C29 11.2(4) . . . . ?
O2 Mo1 C28 C29 -158.3(4) . . . . ?
C1 Mo1 C28 C29 108.3(4) . . . . ?
O3 Mo1 C28 C29 -75.9(4) . . . . ?
Mo1 C28 C29 C32 -40.8(5) . . . . ?
Mo1 C28 C29 C31 78.9(5) . . . . ?
Mo1 C28 C29 C30 -164.1(3) . . . . ?
C36 O3 C33 C34 -1.5(5) . . . . ?
Mo1 O3 C33 C34 165.8(3) . . . . ?
O3 C33 C34 C35 24.6(5) . . . . ?
C33 C34 C35 C36 -37.8(6) . . . . ?
C33 O3 C36 C35 -22.1(5) . . . . ?
Mo1 O3 C36 C35 169.9(3) . . . . ?
C34 C35 C36 O3 36.8(5) . . . . ?
O5 Al1 O4 C37 -162(5) . . . . ?
O6 Al1 O4 C37 70(6) . . . . ?
O7 Al1 O4 C37 -50(5) . . . . ?
O7A Al1 O4A C37 -122(8) . . . . ?
O5 Al1 O4A C37 110(7) . . . . ?
O6A Al1 O4A C37 -5(8) . . . . ?
O7A Al1 O5 C41 -127.0(11) . . . . ?
O4A Al1 O5 C41 -0.2(15) . . . . ?
O6 Al1 O5 C41 146.5(11) . . . . ?
O4 Al1 O5 C41 16.1(18) . . . . ?
O6A Al1 O5 C41 115.0(11) . . . . ?
O7 Al1 O5 C41 -95.7(11) . . . . ?
O5 Al1 O6 C45 -54.6(12) . . . . ?
O4 Al1 O6 C45 69.9(15) . . . . ?
O7 Al1 O6 C45 -171.4(11) . . . . ?
O7A Al1 O6A C45 -35.0(10) . . . . ?
O4A Al1 O6A C45 -152.9(18) . . . . ?
O5 Al1 O6A C45 84.8(10) . . . . ?
O5 Al1 O7 C49 -96.0(11) . . . . ?
O6 Al1 O7 C49 25.6(12) . . . . ?
O4 Al1 O7 C49 151.8(11) . . . . ?
O4A Al1 O7A C49 -56.7(11) . . . . ?
O5 Al1 O7A C49 73.2(10) . . . . ?
O6A Al1 O7A C49 -171.7(9) . . . . ?
Al1 O4A C37 C40 173(7) . . . . ?
Al1 O4A C37 C39 -65(8) . . . . ?
Al1 O4A C37 C38 58(8) . . . . ?
Al1 O4 C37 C40 86(5) . . . . ?
Al1 O4 C37 C39 -156(5) . . . . ?
Al1 O4 C37 C38 -43(6) . . . . ?
O4A C37 C38 F6 149.3(15) . . . . ?
O4 C37 C38 F6 172.9(18) . . . . ?
C40 C37 C38 F6 39.5(6) . . . . ?
C39 C37 C38 F6 -79.7(6) . . . . ?
O4A C37 C38 F7 -88.2(15) . . . . ?
O4 C37 C38 F7 -64.6(18) . . . . ?
C40 C37 C38 F7 162.0(5) . . . . ?
C39 C37 C38 F7 42.9(6) . . . . ?
O4A C37 C38 F8 28.3(15) . . . . ?
O4 C37 C38 F8 51.8(18) . . . . ?
C40 C37 C38 F8 -81.6(5) . . . . ?
C39 C37 C38 F8 159.3(5) . . . . ?
O4A C37 C39 F9 -76.0(10) . . . . ?
O4 C37 C39 F9 -81.7(14) . . . . ?
C40 C37 C39 F9 42.2(7) . . . . ?
C38 C37 C39 F9 161.1(6) . . . . ?
O4A C37 C39 F10 44.3(11) . . . . ?
O4 C37 C39 F10 38.6(14) . . . . ?
C40 C37 C39 F10 162.5(6) . . . . ?
C38 C37 C39 F10 -78.6(7) . . . . ?
O4A C37 C39 F11 166.0(9) . . . . ?
O4 C37 C39 F11 160.3(13) . . . . ?
C40 C37 C39 F11 -75.8(7) . . . . ?
C38 C37 C39 F11 43.1(7) . . . . ?
O4A C37 C40 F13 52.4(19) . . . . ?
O4 C37 C40 F13 34.8(10) . . . . ?
C39 C37 C40 F13 -76.8(6) . . . . ?
C38 C37 C40 F13 165.3(5) . . . . ?
O4A C37 C40 F14 -69.2(19) . . . . ?
O4 C37 C40 F14 -86.8(10) . . . . ?
C39 C37 C40 F14 161.7(5) . . . . ?
C38 C37 C40 F14 43.8(6) . . . . ?
O4A C37 C40 F12 173.7(18) . . . . ?
O4 C37 C40 F12 156.1(9) . . . . ?
C39 C37 C40 F12 44.5(7) . . . . ?
C38 C37 C40 F12 -73.4(6) . . . . ?
Al1 O5 C41 C43 13.9(12) . . . . ?
Al1 O5 C41 C44 136.1(10) . . . . ?
Al1 O5 C41 C42 -105.6(10) . . . . ?
O5 C41 C42 F15 46.1(5) . . . . ?
C43 C41 C42 F15 -76.1(5) . . . . ?
C44 C41 C42 F15 164.6(4) . . . . ?
O5 C41 C42 F16 -74.7(5) . . . . ?
C43 C41 C42 F16 163.1(4) . . . . ?
C44 C41 C42 F16 43.9(5) . . . . ?
O5 C41 C42 F17 163.7(4) . . . . ?
C43 C41 C42 F17 41.5(6) . . . . ?
C44 C41 C42 F17 -77.8(6) . . . . ?
O5 C41 C43 F20 161.9(5) . . . . ?
C44 C41 C43 F20 40.1(6) . . . . ?
C42 C41 C43 F20 -78.3(5) . . . . ?
O5 C41 C43 F18 42.8(6) . . . . ?
C44 C41 C43 F18 -79.0(6) . . . . ?
C42 C41 C43 F18 162.6(4) . . . . ?
O5 C41 C43 F19 -73.5(5) . . . . ?
C44 C41 C43 F19 164.7(5) . . . . ?
C42 C41 C43 F19 46.3(5) . . . . ?
O5 C41 C44 F22 44.5(6) . . . . ?
C43 C41 C44 F22 168.1(5) . . . . ?
C42 C41 C44 F22 -73.7(6) . . . . ?
O5 C41 C44 F23 -77.7(6) . . . . ?
C43 C41 C44 F23 46.0(6) . . . . ?
C42 C41 C44 F23 164.1(5) . . . . ?
O5 C41 C44 F21 162.2(5) . . . . ?
C43 C41 C44 F21 -74.1(6) . . . . ?
C42 C41 C44 F21 44.1(6) . . . . ?
Al1 O6A C45 C47 -74.2(12) . . . . ?
Al1 O6A C45 C48 55.7(12) . . . . ?
Al1 O6A C45 C46 171.4(8) . . . . ?
Al1 O6 C45 C47 68.5(14) . . . . ?
Al1 O6 C45 C48 178.5(10) . . . . ?
Al1 O6 C45 C46 -71.2(12) . . . . ?
O6A C45 C46 F25 -83.8(7) . . . . ?
O6 C45 C46 F25 -57.3(9) . . . . ?
C47 C45 C46 F25 162.5(5) . . . . ?
C48 C45 C46 F25 43.6(7) . . . . ?
O6A C45 C46 F26 36.8(7) . . . . ?
O6 C45 C46 F26 63.4(10) . . . . ?
C47 C45 C46 F26 -76.8(7) . . . . ?
C48 C45 C46 F26 164.3(6) . . . . ?
O6A C45 C46 F24 154.7(6) . . . . ?
O6 C45 C46 F24 -178.8(7) . . . . ?
C47 C45 C46 F24 41.0(7) . . . . ?
C48 C45 C46 F24 -77.8(7) . . . . ?
O6A C45 C47 F28 179.5(8) . . . . ?
O6 C45 C47 F28 138.6(9) . . . . ?
C48 C45 C47 F28 42.7(10) . . . . ?
C46 C45 C47 F28 -75.0(10) . . . . ?
O6A C45 C47 F29 -59.7(9) . . . . ?
O6 C45 C47 F29 -100.7(9) . . . . ?
C48 C45 C47 F29 163.4(6) . . . . ?
C46 C45 C47 F29 45.8(7) . . . . ?
O6A C45 C47 F27 60.8(10) . . . . ?
O6 C45 C47 F27 19.9(10) . . . . ?
C48 C45 C47 F27 -76.0(7) . . . . ?
C46 C45 C47 F27 166.3(6) . . . . ?
O6A C45 C48 F30 33.5(9) . . . . ?
O6 C45 C48 F30 50.9(7) . . . . ?
C47 C45 C48 F30 163.4(6) . . . . ?
C46 C45 C48 F30 -77.1(7) . . . . ?
O6A C45 C48 F31 -86.0(9) . . . . ?
O6 C45 C48 F31 -68.5(7) . . . . ?
C47 C45 C48 F31 44.0(8) . . . . ?
C46 C45 C48 F31 163.5(6) . . . . ?
O6A C45 C48 F32 154.3(7) . . . . ?
O6 C45 C48 F32 171.7(7) . . . . ?
C47 C45 C48 F32 -75.8(8) . . . . ?
C46 C45 C48 F32 43.8(8) . . . . ?
Al1 O7 C49 C52 130.7(11) . . . . ?
Al1 O7 C49 C51 -115.3(11) . . . . ?
Al1 O7 C49 C50 7.2(16) . . . . ?
Al1 O7A C49 C52 -35.9(13) . . . . ?
Al1 O7A C49 C51 97.2(10) . . . . ?
Al1 O7A C49 C50 -155.7(9) . . . . ?
O7 C49 C50 F33 -81.6(11) . . . . ?
O7A C49 C50 F33 -71.3(8) . . . . ?
C52 C49 C50 F33 162.1(8) . . . . ?
C51 C49 C50 F33 40.6(9) . . . . ?
O7 C49 C50 F34 41.2(11) . . . . ?
O7A C49 C50 F34 51.6(8) . . . . ?
C52 C49 C50 F34 -75.1(9) . . . . ?
C51 C49 C50 F34 163.5(7) . . . . ?
O7 C49 C50 F35 150.1(8) . . . . ?
O7A C49 C50 F35 160.4(7) . . . . ?
C52 C49 C50 F35 33.8(9) . . . . ?
C51 C49 C50 F35 -87.7(8) . . . . ?
O7 C49 C51 F36 66.7(9) . . . . ?
O7A C49 C51 F36 28.5(9) . . . . ?
C52 C49 C51 F36 165.6(7) . . . . ?
C50 C49 C51 F36 -73.6(8) . . . . ?
O7 C49 C51 F37 -172.1(8) . . . . ?
O7A C49 C51 F37 149.6(7) . . . . ?
C52 C49 C51 F37 -73.2(9) . . . . ?
C50 C49 C51 F37 47.6(9) . . . . ?
O7 C49 C51 F38 -54.3(8) . . . . ?
O7A C49 C51 F38 -92.5(8) . . . . ?
C52 C49 C51 F38 44.6(8) . . . . ?
C50 C49 C51 F38 165.4(6) . . . . ?
O7 C49 C52 F41 24.9(10) . . . . ?
O7A C49 C52 F41 51.5(11) . . . . ?
C51 C49 C52 F41 -80.3(10) . . . . ?
C50 C49 C52 F41 163.5(8) . . . . ?
O7 C49 C52 F40 143.3(9) . . . . ?
O7A C49 C52 F40 169.9(7) . . . . ?
C51 C49 C52 F40 38.0(11) . . . . ?
C50 C49 C52 F40 -78.1(10) . . . . ?
O7 C49 C52 F39 -92.4(9) . . . . ?
O7A C49 C52 F39 -65.8(10) . . . . ?
C51 C49 C52 F39 162.4(7) . . . . ?
C50 C49 C52 F39 46.2(9) . . . . ?
